data_2105786
loop_
_publ_author_name
'Madusanka, Nadeesh'
'Eddleston, Mark D.'
'Arhangelskis, Mihails'
'Jones, William'

_publ_section_title
;
 Polymorphs, hydrates and solvates of a co-crystal of caffeine with
 anthranilic acid
;
_journal_issue 1
_journal_name_full 'Acta Crystallographica Section B'
_journal_page_first 72
_journal_page_last 80
_journal_paper_doi 10.1107/S2052520613033167
_journal_volume 70
_journal_year 2014
_chemical_formula_moiety 'C8 H10 N4 O2, C7 H7 N O2, C8 H10'
_chemical_formula_sum 'C23 H27 N5 O4'
_chemical_formula_weight 437.50
_chemical_name_common 'caffeine:anthranilic acid mono o-xylene'
_space_group_IT_number 14
_symmetry_cell_setting monoclinic
_symmetry_space_group_name_Hall '-P 2yn'
_symmetry_space_group_name_H-M 'P 1 21/n 1'
_atom_sites_solution_hydrogens geom
_atom_sites_solution_primary direct
_atom_sites_solution_secondary difmap
_audit_creation_method SHELXL-97
_cell_angle_alpha 90.00
_cell_angle_beta 92.260(1)
_cell_angle_gamma 90.00
_cell_formula_units_Z 4
_cell_length_a 13.8492(3)
_cell_length_b 6.7890(2)
_cell_length_c 23.3960(7)
_cell_measurement_reflns_used 7864
_cell_measurement_temperature 180(2)
_cell_measurement_theta_max 27.48
_cell_measurement_theta_min 1.00
_cell_volume 2198.03(10)
_computing_cell_refinement 'HKL Scalepack (Otwinowski & Minor, 1997)'
_computing_data_collection 'Collect (Nonius, 1998)'
_computing_data_reduction
;
 HKL Denzo and Scalepack (Otwinowski & Minor, 1997)
;
_computing_publication_material SHELXL-97
_computing_structure_refinement 'SHELXL-97 (Sheldrick, 2008)'
_computing_structure_solution 'SIR-92 (Altomare et al., 1994)'
_diffrn_ambient_temperature 180(2)
_diffrn_measured_fraction_theta_full 0.978
_diffrn_measured_fraction_theta_max 0.978
_diffrn_measurement_device_type 'Nonius Kappa CCD'
_diffrn_measurement_method 'Thin slice \w and \f scans'
_diffrn_radiation_source 'fine-focus sealed tube'
_diffrn_radiation_type MoK\a
_diffrn_radiation_wavelength 0.71073
_diffrn_reflns_av_R_equivalents 0.0363
_diffrn_reflns_av_sigmaI/netI 0.0694
_diffrn_reflns_limit_h_max 17
_diffrn_reflns_limit_h_min -17
_diffrn_reflns_limit_k_max 8
_diffrn_reflns_limit_k_min -8
_diffrn_reflns_limit_l_max 30
_diffrn_reflns_limit_l_min -29
_diffrn_reflns_number 13598
_diffrn_reflns_theta_full 27.46
_diffrn_reflns_theta_max 27.46
_diffrn_reflns_theta_min 3.74
_exptl_absorpt_coefficient_mu 0.093
_exptl_absorpt_correction_T_max 0.998
_exptl_absorpt_correction_T_min 0.851
_exptl_absorpt_correction_type multi-scan
_exptl_absorpt_process_details 'SORTAV (Blessing, 1995)'
_exptl_crystal_colour colourless
_exptl_crystal_density_diffrn 1.322
_exptl_crystal_density_method 'not measured'
_exptl_crystal_description block
_exptl_crystal_F_000 928
_exptl_crystal_size_max 0.46
_exptl_crystal_size_mid 0.16
_exptl_crystal_size_min 0.10
_refine_diff_density_max 1.350
_refine_diff_density_min -0.595
_refine_diff_density_rms 0.115
_refine_ls_extinction_method none
_refine_ls_goodness_of_fit_ref 1.547
_refine_ls_hydrogen_treatment constr
_refine_ls_matrix_type full
_refine_ls_number_parameters 236
_refine_ls_number_reflns 4909
_refine_ls_number_restraints 0
_refine_ls_restrained_S_all 1.547
_refine_ls_R_factor_all 0.1708
_refine_ls_R_factor_gt 0.1274
_refine_ls_shift/su_max 0.006
_refine_ls_shift/su_mean 0.000
_refine_ls_structure_factor_coef Fsqd
_refine_ls_weighting_details 'calc w=1/[\s^2^(Fo^2^)+(0.2000P)^2^] where P=(Fo^2^+2Fc^2^)/3'
_refine_ls_weighting_scheme calc
_refine_ls_wR_factor_gt 0.4121
_refine_ls_wR_factor_ref 0.4355
_reflns_number_gt 2651
_reflns_number_total 4909
_reflns_threshold_expression I>2\s(I)
_cod_data_source_file bi5010sup1.cif
_cod_data_source_block o_Xylene_Monosolvate
_cod_original_cell_volume 2198.0(1)
_cod_original_sg_symbol_H-M 'P 21/n'
_cod_database_code 2105786
_cod_database_fobs_code 2105786
_publcif_datablock.id {83a61575-83d5-4158-8d5d-4c6801eb6399}

loop_
_symmetry_equiv_pos_as_xyz
'x, y, z'
'-x+1/2, y+1/2, -z+1/2'
'-x, -y, -z'
'x-1/2, -y-1/2, z-1/2'

loop_
_atom_site_label
_atom_site_type_symbol
_atom_site_fract_x
_atom_site_fract_y
_atom_site_fract_z
_atom_site_U_iso_or_equiv
_atom_site_adp_type
_atom_site_occupancy
_atom_site_symmetry_multiplicity
_atom_site_calc_flag
_atom_site_refinement_flags
N1 N 0.3272(3) 0.6954(5) 0.34054(18) 0.0467(11) Uani 1 1 d .
H1A H 0.3900 0.7123 0.3453 0.056 Uiso 1 1 calc R
H1B H 0.3006 0.6879 0.3058 0.056 Uiso 1 1 calc R
O1 O 0.4735(2) 0.7418(5) 0.41844(15) 0.0489(10) Uani 1 1 d .
C1 C 0.4142(3) 0.7227(6) 0.4558(2) 0.0349(11) Uani 1 1 d .
O2 O 0.4387(2) 0.7300(5) 0.51045(14) 0.0442(9) Uani 1 1 d .
H2 H 0.4987 0.7471 0.5145 0.053 Uiso 1 1 calc R
C2 C 0.3108(3) 0.6923(5) 0.44366(19) 0.0321(11) Uani 1 1 d .
C3 C 0.2712(4) 0.6810(6) 0.3869(2) 0.0364(11) Uani 1 1 d .
C4 C 0.1705(3) 0.6574(6) 0.3774(2) 0.0436(13) Uani 1 1 d .
H4 H 0.1434 0.6506 0.3395 0.052 Uiso 1 1 calc R
C5 C 0.1109(4) 0.6441(7) 0.4240(3) 0.0502(14) Uani 1 1 d .
H5 H 0.0432 0.6293 0.4175 0.060 Uiso 1 1 calc R
C6 C 0.1483(4) 0.6521(7) 0.4787(3) 0.0529(14) Uani 1 1 d .
H6 H 0.1070 0.6387 0.5099 0.064 Uiso 1 1 calc R
C7 C 0.2473(4) 0.6799(6) 0.4889(2) 0.0439(12) Uani 1 1 d .
H7 H 0.2723 0.6906 0.5272 0.053 Uiso 1 1 calc R
N2 N 0.8332(3) 0.8461(5) 0.65791(16) 0.0377(10) Uani 1 1 d .
O3 O 0.9510(2) 0.8618(5) 0.59208(15) 0.0490(10) Uani 1 1 d .
N3 N 0.6668(3) 0.8107(5) 0.63186(16) 0.0346(9) Uani 1 1 d .
N4 N 0.6323(3) 0.8025(5) 0.52947(17) 0.0385(10) Uani 1 1 d .
O5 O 0.7177(2) 0.8200(5) 0.72532(14) 0.0463(9) Uani 1 1 d .
N5 N 0.7836(3) 0.8341(5) 0.50178(17) 0.0432(11) Uani 1 1 d .
C8 C 0.8650(3) 0.8513(6) 0.6022(2) 0.0351(11) Uani 1 1 d .
C9 C 0.7372(3) 0.8244(6) 0.6743(2) 0.0367(11) Uani 1 1 d .
C10 C 0.6919(3) 0.8171(6) 0.5762(2) 0.0358(11) Uani 1 1 d .
C11 C 0.7861(3) 0.8347(6) 0.56058(19) 0.0340(11) Uani 1 1 d .
C12 C 0.6912(4) 0.8160(7) 0.4860(2) 0.0437(12) Uani 1 1 d .
H12 H 0.6689 0.8129 0.4471 0.052 Uiso 1 1 calc R
C13 C 0.5668(4) 0.7872(8) 0.6456(2) 0.0504(14) Uani 1 1 d .
H13A H 0.5589 0.8199 0.6859 0.076 Uiso 1 1 calc R
H13B H 0.5469 0.6505 0.6386 0.076 Uiso 1 1 calc R
H13C H 0.5266 0.8753 0.6215 0.076 Uiso 1 1 calc R
C14 C 0.8653(4) 0.8506(7) 0.4647(2) 0.0526(14) Uani 1 1 d .
H14A H 0.8416 0.8640 0.4249 0.079 Uiso 1 1 calc R
H14B H 0.9055 0.7323 0.4687 0.079 Uiso 1 1 calc R
H14C H 0.9038 0.9667 0.4757 0.079 Uiso 1 1 calc R
C15 C 0.9038(4) 0.8675(9) 0.7054(2) 0.0556(14) Uani 1 1 d .
H15A H 0.9687 0.8785 0.6905 0.083 Uiso 1 1 calc R
H15B H 0.9010 0.7519 0.7304 0.083 Uiso 1 1 calc R
H15C H 0.8893 0.9862 0.7273 0.083 Uiso 1 1 calc R
C16 C 0.2575(4) 0.4880(9) 0.6600(3) 0.1219(13) Uiso 1 1 d G
C17 C 0.2648(4) 0.2998(9) 0.6831(3) 0.1219(13) Uiso 1 1 d G
C18 C 0.1820(5) 0.2006(7) 0.6987(3) 0.1219(13) Uiso 1 1 d G
H18 H 0.1870 0.0719 0.7145 0.146 Uiso 1 1 calc R
C19 C 0.0921(4) 0.2896(9) 0.6911(3) 0.1219(13) Uiso 1 1 d G
H19 H 0.0355 0.2218 0.7018 0.146 Uiso 1 1 calc R
C20 C 0.0848(4) 0.4779(9) 0.6680(3) 0.1219(13) Uiso 1 1 d G
H20 H 0.0233 0.5388 0.6628 0.146 Uiso 1 1 calc R
C21 C 0.1676(5) 0.5771(7) 0.6524(3) 0.1219(13) Uiso 1 1 d G
H21 H 0.1626 0.7058 0.6366 0.146 Uiso 1 1 calc R
C22 C 0.3526(6) 0.5551(15) 0.6435(4) 0.1219(13) Uiso 1 1 d .
H22A H 0.4007 0.5233 0.6739 0.183 Uiso 1 1 calc R
H22B H 0.3511 0.6979 0.6374 0.183 Uiso 1 1 calc R
H22C H 0.3698 0.4891 0.6081 0.183 Uiso 1 1 calc R
C23 C 0.3540(7) 0.1898(13) 0.6868(5) 0.1219(13) Uiso 1 1 d .
H23A H 0.4034 0.2666 0.7081 0.183 Uiso 1 1 calc R
H23B H 0.3757 0.1631 0.6482 0.183 Uiso 1 1 calc R
H23C H 0.3435 0.0649 0.7066 0.183 Uiso 1 1 calc R

loop_
_atom_site_aniso_label
_atom_site_aniso_U_11
_atom_site_aniso_U_22
_atom_site_aniso_U_33
_atom_site_aniso_U_23
_atom_site_aniso_U_13
_atom_site_aniso_U_12
N1 0.053(3) 0.058(3) 0.028(2) -0.0047(18) -0.005(2) 0.003(2)
O1 0.0424(19) 0.070(2) 0.035(2) -0.0015(16) 0.0026(16) 0.0049(17)
C1 0.044(3) 0.031(2) 0.029(3) 0.0022(18) -0.003(2) 0.0041(19)
O2 0.0418(19) 0.056(2) 0.034(2) 0.0041(15) -0.0066(15) -0.0010(15)
C2 0.040(3) 0.027(2) 0.030(3) 0.0028(17) 0.000(2) -0.0001(18)
C3 0.048(3) 0.027(2) 0.035(3) 0.0015(18) 0.001(2) 0.0040(19)
C4 0.048(3) 0.040(3) 0.042(3) -0.002(2) -0.008(2) 0.005(2)
C5 0.033(3) 0.051(3) 0.066(4) -0.007(3) -0.008(3) -0.003(2)
C6 0.051(3) 0.058(3) 0.051(4) 0.002(3) 0.016(3) 0.002(2)
C7 0.054(3) 0.043(3) 0.035(3) -0.006(2) 0.004(2) 0.002(2)
N2 0.040(2) 0.040(2) 0.032(2) -0.0034(16) -0.0068(17) 0.0013(16)
O3 0.038(2) 0.059(2) 0.051(2) 0.0035(16) -0.0006(16) -0.0039(15)
N3 0.037(2) 0.036(2) 0.030(2) 0.0023(15) -0.0011(17) -0.0034(15)
N4 0.042(2) 0.037(2) 0.035(2) -0.0017(16) -0.0084(19) 0.0081(16)
O5 0.051(2) 0.060(2) 0.028(2) 0.0025(15) -0.0024(16) -0.0029(15)
N5 0.053(3) 0.044(2) 0.033(2) -0.0021(17) 0.0002(19) 0.0059(18)
C8 0.035(3) 0.035(2) 0.035(3) 0.0023(19) -0.002(2) 0.0037(18)
C9 0.044(3) 0.034(2) 0.033(3) 0.0039(18) -0.004(2) -0.0039(19)
C10 0.044(3) 0.026(2) 0.037(3) -0.0033(18) -0.005(2) 0.0054(18)
C11 0.044(3) 0.031(2) 0.027(2) 0.0006(17) 0.001(2) 0.0016(18)
C12 0.050(3) 0.051(3) 0.029(3) -0.002(2) -0.012(2) 0.005(2)
C13 0.046(3) 0.060(3) 0.046(3) 0.012(2) 0.003(2) 0.004(2)
C14 0.066(4) 0.058(3) 0.035(3) 0.002(2) 0.016(3) 0.006(2)
C15 0.040(3) 0.086(4) 0.041(3) -0.004(3) -0.005(2) -0.004(3)

loop_
_atom_type_symbol
_atom_type_description
_atom_type_scat_dispersion_real
_atom_type_scat_dispersion_imag
_atom_type_scat_source
C C 0.0033 0.0016 'International Tables Vol C Tables 4.2.6.8 and 6.1.1.4'
H H 0.0000 0.0000 'International Tables Vol C Tables 4.2.6.8 and 6.1.1.4'
N N 0.0061 0.0033 'International Tables Vol C Tables 4.2.6.8 and 6.1.1.4'
O O 0.0106 0.0060 'International Tables Vol C Tables 4.2.6.8 and 6.1.1.4'

loop_
_geom_angle_atom_site_label_1
_geom_angle_atom_site_label_2
_geom_angle_atom_site_label_3
_geom_angle
C3 N1 H1A 120.0
C3 N1 H1B 120.0
H1A N1 H1B 120.0
O1 C1 O2 122.3(4)
O1 C1 C2 123.6(4)
O2 C1 C2 114.1(4)
C1 O2 H2 109.5
C7 C2 C3 118.1(4)
C7 C2 C1 119.9(4)
C3 C2 C1 121.9(4)
N1 C3 C2 122.0(4)
N1 C3 C4 118.3(5)
C2 C3 C4 119.7(4)
C5 C4 C3 119.7(5)
C5 C4 H4 120.1
C3 C4 H4 120.1
C6 C5 C4 121.1(5)
C6 C5 H5 119.5
C4 C5 H5 119.5
C5 C6 C7 120.1(5)
C5 C6 H6 120.0
C7 C6 H6 120.0
C6 C7 C2 121.3(5)
C6 C7 H7 119.4
C2 C7 H7 119.4
C8 N2 C9 126.6(4)
C8 N2 C15 118.9(4)
C9 N2 C15 114.5(4)
C9 N3 C10 119.4(4)
C9 N3 C13 120.6(4)
C10 N3 C13 120.0(4)
C12 N4 C10 104.0(4)
C12 N5 C11 105.4(4)
C12 N5 C14 127.4(5)
C11 N5 C14 127.3(4)
O3 C8 N2 121.8(4)
O3 C8 C11 126.4(4)
N2 C8 C11 111.7(4)
O5 C9 N3 121.6(4)
O5 C9 N2 120.8(4)
N3 C9 N2 117.6(4)
N4 C10 N3 127.1(4)
N4 C10 C11 110.3(4)
N3 C10 C11 122.6(5)
C10 C11 N5 106.3(4)
C10 C11 C8 122.1(4)
N5 C11 C8 131.7(4)
N5 C12 N4 114.1(4)
N5 C12 H12 123.0
N4 C12 H12 123.0
N3 C13 H13A 109.5
N3 C13 H13B 109.5
H13A C13 H13B 109.5
N3 C13 H13C 109.5
H13A C13 H13C 109.5
H13B C13 H13C 109.5
N5 C14 H14A 109.5
N5 C14 H14B 109.5
H14A C14 H14B 109.5
N5 C14 H14C 109.5
H14A C14 H14C 109.5
H14B C14 H14C 109.5
N2 C15 H15A 109.5
N2 C15 H15B 109.5
H15A C15 H15B 109.5
N2 C15 H15C 109.5
H15A C15 H15C 109.5
H15B C15 H15C 109.5
C17 C16 C21 120.0
C17 C16 C22 109.7(6)
C21 C16 C22 130.1(6)
C16 C17 C18 120.0
C16 C17 C23 123.2(6)
C18 C17 C23 116.5(6)
C17 C18 C19 120.0
C17 C18 H18 120.0
C19 C18 H18 120.0
C20 C19 C18 120.0
C20 C19 H19 120.0
C18 C19 H19 120.0
C21 C20 C19 120.0
C21 C20 H20 120.0
C19 C20 H20 120.0
C20 C21 C16 120.0
C20 C21 H21 120.0
C16 C21 H21 120.0
C16 C22 H22A 109.5
C16 C22 H22B 109.5
H22A C22 H22B 109.5
C16 C22 H22C 109.5
H22A C22 H22C 109.5
H22B C22 H22C 109.5
C17 C23 H23A 109.5
C17 C23 H23B 109.5
H23A C23 H23B 109.5
C17 C23 H23C 109.5
H23A C23 H23C 109.5
H23B C23 H23C 109.5

loop_
_geom_bond_atom_site_label_1
_geom_bond_atom_site_label_2
_geom_bond_distance
N1 C3 1.361(6)
N1 H1A 0.8800
N1 H1B 0.8800
O1 C1 1.230(6)
C1 O2 1.311(6)
C1 C2 1.463(7)
O2 H2 0.8400
C2 C7 1.405(6)
C2 C3 1.420(7)
C3 C4 1.412(7)
C4 C5 1.396(7)
C4 H4 0.9500
C5 C6 1.362(8)
C5 H5 0.9500
C6 C7 1.395(7)
C6 H6 0.9500
C7 H7 0.9500
N2 C8 1.394(6)
N2 C9 1.405(6)
N2 C15 1.459(6)
O3 C8 1.225(5)
N3 C9 1.367(6)
N3 C10 1.361(6)
N3 C13 1.443(6)
N4 C12 1.331(6)
N4 C10 1.348(6)
O5 C9 1.234(5)
N5 C12 1.322(6)
N5 C11 1.375(6)
N5 C14 1.457(6)
C8 C11 1.439(7)
C10 C11 1.374(6)
C12 H12 0.9500
C13 H13A 0.9800
C13 H13B 0.9800
C13 H13C 0.9800
C14 H14A 0.9800
C14 H14B 0.9800
C14 H14C 0.9800
C15 H15A 0.9800
C15 H15B 0.9800
C15 H15C 0.9800
C16 C17 1.3900
C16 C21 1.3900
C16 C22 1.459(9)
C17 C18 1.3900
C17 C23 1.444(10)
C18 C19 1.3900
C18 H18 0.9500
C19 C20 1.3900
C19 H19 0.9500
C20 C21 1.3900
C20 H20 0.9500
C21 H21 0.9500
C22 H22A 0.9800
C22 H22B 0.9800
C22 H22C 0.9800
C23 H23A 0.9800
C23 H23B 0.9800
C23 H23C 0.9800
